data_4339536
loop_
_publ_author_name
'Sanyal, Anasuya'
'Chatterjee, Sudipta'
'Casti\~neiras, Alfonso'
'Sarkar, Biprajit'
'Singh, Priti'
'Fiedler, Jan'
'Z\'alis, Stanislav'
'Kaim, Wolfgang'
'Goswami, Sreebrata'

_publ_section_title
;
 Singlet diradical complexes of chromium, molybdenum, and tungsten with
 azo anion radical ligands from M(CO)6 precursors.
;
_journal_issue 21
_journal_name_full 'Inorganic chemistry'
_journal_page_first 8584
_journal_page_last 8593
_journal_paper_doi 10.1021/ic700584x
_journal_volume 46
_journal_year 2007
_chemical_formula_sum 'C34 H30 Cr N8'
_chemical_formula_weight 626.68
_chemical_name_systematic
;
 ?
;
_space_group_IT_number 61
_symmetry_space_group_name_Hall '-P 2ac 2ab'
_symmetry_space_group_name_H-M 'P b c a'
_atom_sites_solution_hydrogens geom
_atom_sites_solution_primary direct
_atom_sites_solution_secondary difmap
_audit_creation_method SHELXL-97
_cell_angle_alpha 90.00
_cell_angle_beta 90.00
_cell_angle_gamma 90.00
_cell_formula_units_Z 8
_cell_length_a 17.069(2)
_cell_length_b 18.518(2)
_cell_length_c 19.202(3)
_cell_measurement_temperature 293(2)
_cell_volume 6069.4(14)
_computing_structure_refinement 'SHELXL-97 (Sheldrick, 1997)'
_diffrn_ambient_temperature 293(2)
_diffrn_measured_fraction_theta_full 0.997
_diffrn_measured_fraction_theta_max 0.997
_diffrn_radiation_monochromator graphite
_diffrn_radiation_source 'fine-focus sealed tube'
_diffrn_radiation_type MoK\a
_diffrn_radiation_wavelength 0.71073
_diffrn_reflns_av_R_equivalents 0.0593
_diffrn_reflns_av_sigmaI/netI 0.0339
_diffrn_reflns_limit_h_max 22
_diffrn_reflns_limit_h_min -22
_diffrn_reflns_limit_k_max 24
_diffrn_reflns_limit_k_min -23
_diffrn_reflns_limit_l_max 25
_diffrn_reflns_limit_l_min -17
_diffrn_reflns_number 38681
_diffrn_reflns_theta_full 28.30
_diffrn_reflns_theta_max 28.30
_diffrn_reflns_theta_min 2.39
_exptl_absorpt_coefficient_mu 0.418
_exptl_crystal_density_diffrn 1.372
_exptl_crystal_density_method 'not measured'
_exptl_crystal_F_000 2608
_refine_diff_density_max 0.594
_refine_diff_density_min -0.486
_refine_diff_density_rms 0.064
_refine_ls_extinction_method none
_refine_ls_goodness_of_fit_ref 1.322
_refine_ls_hydrogen_treatment mixed
_refine_ls_matrix_type full
_refine_ls_number_parameters 408
_refine_ls_number_reflns 7524
_refine_ls_number_restraints 0
_refine_ls_restrained_S_all 1.322
_refine_ls_R_factor_all 0.0684
_refine_ls_R_factor_gt 0.0585
_refine_ls_shift/su_max 0.001
_refine_ls_shift/su_mean 0.000
_refine_ls_structure_factor_coef Fsqd
_refine_ls_weighting_details 'calc w=1/[\s^2^(Fo^2^)+(0.0381P)^2^+4.0543P] where P=(Fo^2^+2Fc^2^)/3'
_refine_ls_weighting_scheme calc
_refine_ls_wR_factor_gt 0.1192
_refine_ls_wR_factor_ref 0.1228
_reflns_number_gt 6720
_reflns_number_total 7524
_reflns_threshold_expression >2sigma(I)
_cod_data_source_file ic700584x-file001.cif
_cod_data_source_block 19new
_cod_database_code 4339536

loop_
_symmetry_equiv_pos_as_xyz
'x, y, z'
'-x+1/2, -y, z+1/2'
'x+1/2, -y+1/2, -z'
'-x, y+1/2, -z+1/2'
'-x, -y, -z'
'x-1/2, y, -z-1/2'
'-x-1/2, y-1/2, z'
'x, -y-1/2, z-1/2'

loop_
_atom_site_label
_atom_site_type_symbol
_atom_site_fract_x
_atom_site_fract_y
_atom_site_fract_z
_atom_site_U_iso_or_equiv
_atom_site_adp_type
_atom_site_occupancy
_atom_site_symmetry_multiplicity
_atom_site_calc_flag
_atom_site_refinement_flags
Cr1 Cr 0.211034(19) 0.380755(17) 0.991847(15) 0.01372(9) Uani 1 1 d .
N1 N 0.29054(10) 0.45491(9) 0.98177(8) 0.0168(3) Uani 1 1 d .
N2 N 0.20926(10) 0.39319(9) 0.89265(9) 0.0160(3) Uani 1 1 d .
N3 N 0.16257(11) 0.35542(9) 0.84888(9) 0.0183(4) Uani 1 1 d .
N4 N 0.12526(10) 0.31329(9) 0.95862(9) 0.0175(4) Uani 1 1 d .
N5 N 0.13399(10) 0.45832(9) 1.02158(9) 0.0168(3) Uani 1 1 d .
N6 N 0.14196(11) 0.39912(10) 1.12856(9) 0.0199(4) Uani 1 1 d .
N7 N 0.19428(10) 0.36380(9) 1.08931(8) 0.0146(3) Uani 1 1 d .
N8 N 0.27825(10) 0.29825(9) 1.00487(8) 0.0147(3) Uani 1 1 d .
C1 C 0.33082(12) 0.48739(11) 1.03893(10) 0.0166(4) Uani 1 1 d .
C2 C 0.38808(13) 0.44853(12) 1.07327(12) 0.0241(5) Uani 1 1 d .
H2 H 0.3992 0.4015 1.0595 0.029 Uiso 1 1 calc R
C3 C 0.42878(14) 0.47890(13) 1.12759(13) 0.0280(5) Uani 1 1 d .
H3 H 0.4672 0.4520 1.1501 0.034 Uiso 1 1 calc R
C4 C 0.41383(12) 0.54896(12) 1.14965(11) 0.0207(4) Uani 1 1 d .
C5 C 0.35447(15) 0.58666(12) 1.11646(13) 0.0294(5) Uani 1 1 d .
H5 H 0.3421 0.6331 1.1312 0.035 Uiso 1 1 calc R
C6 C 0.31327(15) 0.55616(12) 1.06155(12) 0.0281(5) Uani 1 1 d .
H6 H 0.2736 0.5822 1.0399 0.034 Uiso 1 1 calc R
C4a C 0.45924(15) 0.58114(14) 1.20945(12) 0.0311(5) Uani 1 1 d .
H4aa H 0.4499 0.6322 1.2114 0.047 Uiso 1 1 calc R
H4ab H 0.5142 0.5724 1.2027 0.047 Uiso 1 1 calc R
H4ac H 0.4426 0.5593 1.2523 0.047 Uiso 1 1 calc R
C7 C 0.30153(12) 0.48140(11) 0.91557(11) 0.0176(4) Uani 1 1 d .
C8 C 0.35290(13) 0.53674(11) 0.89492(11) 0.0216(4) Uani 1 1 d .
H8 H 0.3847 0.5598 0.9274 0.026 Uiso 1 1 calc R
C9 C 0.35542(14) 0.55631(13) 0.82556(12) 0.0262(5) Uani 1 1 d .
H9 H 0.3887 0.5935 0.8119 0.031 Uiso 1 1 calc R
C10 C 0.30922(14) 0.52183(12) 0.77507(11) 0.0263(5) Uani 1 1 d .
H10 H 0.3122 0.5364 0.7288 0.032 Uiso 1 1 calc R
C11 C 0.25925(13) 0.46631(11) 0.79382(10) 0.0213(4) Uani 1 1 d .
H11 H 0.2287 0.4428 0.7607 0.026 Uiso 1 1 calc R
C12 C 0.25604(12) 0.44659(11) 0.86402(10) 0.0164(4) Uani 1 1 d .
C13 C 0.11861(11) 0.30999(11) 0.88744(10) 0.0157(4) Uani 1 1 d .
C14 C 0.06596(13) 0.26139(12) 0.85511(12) 0.0238(5) Uani 1 1 d .
H14 H 0.0609 0.2603 0.8069 0.029 Uiso 1 1 calc R
C15 C 0.02295(14) 0.21636(12) 0.89586(13) 0.0286(5) Uani 1 1 d .
H15 H -0.0114 0.1837 0.8754 0.034 Uiso 1 1 calc R
C16 C 0.03009(15) 0.21886(14) 0.96852(13) 0.0311(6) Uani 1 1 d .
H16 H 0.0010 0.1881 0.9968 0.037 Uiso 1 1 calc R
C17 C 0.08099(14) 0.26781(12) 0.99666(12) 0.0268(5) Uani 1 1 d .
H17 H 0.0853 0.2698 1.0449 0.032 Uiso 1 1 calc R
C18 C 0.31265(11) 0.25962(11) 0.94831(10) 0.0155(4) Uani 1 1 d .
C19 C 0.37272(13) 0.29137(12) 0.90985(11) 0.0232(5) Uani 1 1 d .
H19 H 0.3899 0.3376 0.9208 0.028 Uiso 1 1 calc R
C20 C 0.40687(14) 0.25376(14) 0.85510(12) 0.0295(5) Uani 1 1 d .
H20 H 0.4474 0.2752 0.8301 0.035 Uiso 1 1 calc R
C21 C 0.38186(15) 0.18480(13) 0.83674(11) 0.0262(5) Uani 1 1 d .
C22 C 0.31879(14) 0.15605(12) 0.87288(11) 0.0244(5) Uani 1 1 d .
H22 H 0.2986 0.1115 0.8595 0.029 Uiso 1 1 calc R
C23 C 0.28532(13) 0.19238(12) 0.92853(11) 0.0219(4) Uani 1 1 d .
H23 H 0.2441 0.1713 0.9528 0.026 Uiso 1 1 calc R
C21a C 0.4185(2) 0.14479(16) 0.77657(14) 0.0461(8) Uani 1 1 d .
H21aa H 0.4082 0.1703 0.7340 0.069 Uiso 1 1 calc R
H21ab H 0.3966 0.0971 0.7738 0.069 Uiso 1 1 calc R
H21ac H 0.4741 0.1415 0.7836 0.069 Uiso 1 1 calc R
C24 C 0.27973(12) 0.26872(11) 1.07088(10) 0.0165(4) Uani 1 1 d .
C25 C 0.32362(13) 0.20894(11) 1.09305(11) 0.0199(4) Uani 1 1 d .
H25 H 0.3554 0.1840 1.0619 0.024 Uiso 1 1 calc R
C26 C 0.31887(15) 0.18763(12) 1.16206(12) 0.0261(5) Uani 1 1 d .
H26 H 0.3485 0.1485 1.1771 0.031 Uiso 1 1 calc R
C27 C 0.27056(14) 0.22354(12) 1.20964(11) 0.0259(5) Uani 1 1 d .
H27 H 0.2675 0.2074 1.2554 0.031 Uiso 1 1 calc R
C28 C 0.22770(13) 0.28252(11) 1.18897(11) 0.0207(4) Uani 1 1 d .
H28 H 0.1959 0.3069 1.2205 0.025 Uiso 1 1 calc R
C29 C 0.23279(12) 0.30538(11) 1.11954(10) 0.0157(4) Uani 1 1 d .
C30 C 0.11232(12) 0.45326(12) 1.09016(11) 0.0195(4) Uani 1 1 d .
C31 C 0.06315(13) 0.50661(12) 1.11936(12) 0.0233(5) Uani 1 1 d .
H31 H 0.0467 0.5022 1.1653 0.028 Uiso 1 1 calc R
C32 C 0.03966(13) 0.56438(13) 1.08102(13) 0.0284(5) Uani 1 1 d .
H32 H 0.0082 0.5999 1.1008 0.034 Uiso 1 1 calc R
C33 C 0.06348(13) 0.56969(12) 1.01116(13) 0.0254(5) Uani 1 1 d .
H33 H 0.0483 0.6088 0.9839 0.031 Uiso 1 1 calc R
C34 C 0.10963(13) 0.51587(11) 0.98407(12) 0.0222(4) Uani 1 1 d .
H34 H 0.1249 0.5192 0.9377 0.027 Uiso 1 1 calc R

loop_
_atom_site_aniso_label
_atom_site_aniso_U_11
_atom_site_aniso_U_22
_atom_site_aniso_U_33
_atom_site_aniso_U_23
_atom_site_aniso_U_13
_atom_site_aniso_U_12
Cr1 0.02062(17) 0.01469(16) 0.00584(14) -0.00055(11) -0.00016(11) 0.00005(12)
N1 0.0235(9) 0.0187(8) 0.0084(7) -0.0015(6) -0.0021(6) -0.0006(7)
N2 0.0214(8) 0.0159(8) 0.0108(8) -0.0008(6) -0.0005(6) 0.0027(7)
N3 0.0252(9) 0.0166(8) 0.0129(8) -0.0037(6) -0.0034(7) 0.0017(7)
N4 0.0233(9) 0.0151(8) 0.0143(8) -0.0025(6) 0.0024(7) -0.0009(7)
N5 0.0176(8) 0.0154(8) 0.0174(9) -0.0011(6) -0.0033(7) -0.0002(6)
N6 0.0255(9) 0.0207(9) 0.0136(8) -0.0062(7) 0.0010(7) 0.0019(7)
N7 0.0193(8) 0.0152(8) 0.0095(7) -0.0041(6) 0.0042(6) 0.0004(6)
N8 0.0215(8) 0.0158(8) 0.0067(7) 0.0019(6) 0.0015(6) 0.0001(6)
C1 0.0198(10) 0.0185(10) 0.0114(9) -0.0006(7) 0.0034(7) 0.0000(8)
C2 0.0267(11) 0.0223(11) 0.0235(11) -0.0052(9) -0.0060(9) 0.0082(9)
C3 0.0290(12) 0.0293(12) 0.0258(12) -0.0029(9) -0.0106(9) 0.0071(10)
C4 0.0203(10) 0.0297(11) 0.0121(9) 0.0003(8) 0.0032(8) -0.0055(9)
C5 0.0413(14) 0.0180(11) 0.0289(13) -0.0094(9) -0.0109(10) 0.0031(10)
C6 0.0361(13) 0.0220(11) 0.0263(12) -0.0012(9) -0.0161(10) 0.0108(10)
C4a 0.0349(13) 0.0364(13) 0.0220(12) -0.0054(10) -0.0070(10) -0.0075(11)
C7 0.0184(9) 0.0189(10) 0.0156(10) 0.0007(8) 0.0003(8) 0.0032(8)
C8 0.0271(11) 0.0202(10) 0.0176(10) 0.0025(8) 0.0003(8) -0.0021(8)
C9 0.0294(12) 0.0236(11) 0.0256(12) 0.0098(9) 0.0055(9) -0.0051(9)
C10 0.0402(13) 0.0256(11) 0.0131(10) 0.0064(8) 0.0060(9) 0.0012(10)
C11 0.0325(11) 0.0221(10) 0.0093(9) 0.0013(8) 0.0004(8) 0.0036(9)
C12 0.0240(10) 0.0153(9) 0.0098(9) 0.0021(7) -0.0015(7) 0.0049(8)
C13 0.0194(9) 0.0147(9) 0.0128(9) -0.0050(7) 0.0010(7) 0.0041(7)
C14 0.0273(11) 0.0227(11) 0.0215(11) -0.0068(9) -0.0037(9) 0.0001(9)
C15 0.0305(12) 0.0230(11) 0.0321(13) -0.0085(10) 0.0004(10) -0.0062(10)
C16 0.0358(13) 0.0330(13) 0.0246(12) -0.0039(10) 0.0084(10) -0.0173(11)
C17 0.0344(12) 0.0271(12) 0.0190(11) -0.0005(9) 0.0069(9) -0.0038(10)
C18 0.0184(9) 0.0181(9) 0.0100(9) 0.0026(7) 0.0021(7) 0.0039(8)
C19 0.0261(11) 0.0253(11) 0.0183(11) -0.0012(8) 0.0049(9) -0.0041(9)
C20 0.0304(12) 0.0396(13) 0.0185(11) -0.0006(10) 0.0115(9) -0.0037(11)
C21 0.0385(13) 0.0293(12) 0.0108(10) -0.0015(8) 0.0046(9) 0.0088(10)
C22 0.0368(12) 0.0191(10) 0.0173(10) -0.0045(8) -0.0002(9) 0.0010(9)
C23 0.0299(11) 0.0221(10) 0.0138(10) 0.0012(8) 0.0067(8) -0.0046(9)
C21a 0.071(2) 0.0418(15) 0.0253(14) -0.0054(12) 0.0193(13) 0.0139(15)
C24 0.0199(10) 0.0147(9) 0.0150(9) 0.0034(7) -0.0006(8) -0.0049(8)
C25 0.0296(11) 0.0156(9) 0.0145(10) -0.0020(7) 0.0028(8) -0.0011(8)
C26 0.0398(13) 0.0184(10) 0.0202(11) 0.0087(8) 0.0010(9) 0.0015(9)
C27 0.0398(13) 0.0279(12) 0.0099(9) 0.0040(8) 0.0017(9) -0.0054(10)
C28 0.0305(11) 0.0216(10) 0.0101(9) -0.0009(8) 0.0026(8) -0.0008(9)
C29 0.0219(10) 0.0150(9) 0.0101(9) 0.0015(7) 0.0015(7) -0.0030(8)
C30 0.0215(10) 0.0231(10) 0.0139(10) -0.0065(8) -0.0038(8) -0.0045(8)
C31 0.0251(11) 0.0260(11) 0.0187(11) -0.0093(9) -0.0036(8) 0.0012(9)
C32 0.0242(11) 0.0247(11) 0.0364(13) -0.0141(10) -0.0084(10) 0.0043(9)
C33 0.0250(11) 0.0173(10) 0.0340(13) -0.0030(9) -0.0082(10) 0.0015(8)
C34 0.0231(10) 0.0195(10) 0.0242(11) 0.0004(8) -0.0053(9) -0.0031(8)

loop_
_atom_type_symbol
_atom_type_description
_atom_type_scat_dispersion_real
_atom_type_scat_dispersion_imag
_atom_type_scat_source
C C 0.0033 0.0016 'International Tables Vol C Tables 4.2.6.8 and 6.1.1.4'
H H 0.0000 0.0000 'International Tables Vol C Tables 4.2.6.8 and 6.1.1.4'
Cr Cr 0.3209 0.6236 'International Tables Vol C Tables 4.2.6.8 and 6.1.1.4'
N N 0.0061 0.0033 'International Tables Vol C Tables 4.2.6.8 and 6.1.1.4'

loop_
_geom_angle_atom_site_label_1
_geom_angle_atom_site_label_2
_geom_angle_atom_site_label_3
_geom_angle
N2 Cr1 N7 170.17(7)
N2 Cr1 N8 103.49(7)
N7 Cr1 N8 80.36(7)
N2 Cr1 N1 80.04(7)
N7 Cr1 N1 108.50(7)
N8 Cr1 N1 99.07(7)
N2 Cr1 N4 75.53(7)
N7 Cr1 N4 95.65(7)
N8 Cr1 N4 88.98(7)
N1 Cr1 N4 155.46(7)
N2 Cr1 N5 100.61(7)
N7 Cr1 N5 75.22(7)
N8 Cr1 N5 155.57(7)
N1 Cr1 N5 88.87(7)
N4 Cr1 N5 93.25(7)
C7 N1 C1 119.64(17)
C7 N1 Cr1 116.10(13)
C1 N1 Cr1 123.93(13)
N3 N2 C12 117.53(16)
N3 N2 Cr1 124.32(13)
C12 N2 Cr1 118.07(13)
C13 N3 N2 108.01(16)
C17 N4 C13 117.77(18)
C17 N4 Cr1 128.30(15)
C13 N4 Cr1 113.60(13)
C34 N5 C30 118.86(19)
C34 N5 Cr1 127.40(15)
C30 N5 Cr1 113.37(14)
N7 N6 C30 107.86(17)
N6 N7 C29 117.36(16)
N6 N7 Cr1 124.64(13)
C29 N7 Cr1 117.59(12)
C24 N8 C18 119.52(17)
C24 N8 Cr1 116.36(13)
C18 N8 Cr1 122.94(12)
C6 C1 C2 119.0(2)
C6 C1 N1 121.78(19)
C2 C1 N1 119.23(18)
C3 C2 C1 120.5(2)
C3 C2 H2 119.8
C1 C2 H2 119.8
C2 C3 C4 121.4(2)
C2 C3 H3 119.3
C4 C3 H3 119.3
C5 C4 C3 117.7(2)
C5 C4 C4a 121.8(2)
C3 C4 C4a 120.5(2)
C4 C5 C6 121.0(2)
C4 C5 H5 119.5
C6 C5 H5 119.5
C1 C6 C5 120.4(2)
C1 C6 H6 119.8
C5 C6 H6 119.8
C4 C4a H4aa 109.5
C4 C4a H4ab 109.5
H4aa C4a H4ab 109.5
C4 C4a H4ac 109.5
H4aa C4a H4ac 109.5
H4ab C4a H4ac 109.5
N1 C7 C8 127.27(19)
N1 C7 C12 114.18(18)
C8 C7 C12 118.53(19)
C9 C8 C7 118.9(2)
C9 C8 H8 120.6
C7 C8 H8 120.6
C8 C9 C10 122.0(2)
C8 C9 H9 119.0
C10 C9 H9 119.0
C11 C10 C9 120.3(2)
C11 C10 H10 119.8
C9 C10 H10 119.8
C10 C11 C12 118.0(2)
C10 C11 H11 121.0
C12 C11 H11 121.0
N2 C12 C11 126.30(19)
N2 C12 C7 111.37(17)
C11 C12 C7 122.3(2)
N3 C13 N4 118.22(18)
N3 C13 C14 120.60(19)
N4 C13 C14 121.16(19)
C15 C14 C13 118.7(2)
C15 C14 H14 120.6
C13 C14 H14 120.6
C14 C15 C16 120.4(2)
C14 C15 H15 119.8
C16 C15 H15 119.8
C17 C16 C15 118.1(2)
C17 C16 H16 121.0
C15 C16 H16 121.0
N4 C17 C16 123.8(2)
N4 C17 H17 118.1
C16 C17 H17 118.1
C23 C18 C19 118.85(19)
C23 C18 N8 121.45(18)
C19 C18 N8 119.63(18)
C20 C19 C18 119.9(2)
C20 C19 H19 120.1
C18 C19 H19 120.1
C19 C20 C21 121.5(2)
C19 C20 H20 119.2
C21 C20 H20 119.2
C22 C21 C20 117.6(2)
C22 C21 C21a 121.1(2)
C20 C21 C21a 121.2(2)
C23 C22 C21 121.3(2)
C23 C22 H22 119.4
C21 C22 H22 119.4
C18 C23 C22 120.6(2)
C18 C23 H23 119.7
C22 C23 H23 119.7
C21 C21a H21aa 109.5
C21 C21a H21ab 109.5
H21aa C21a H21ab 109.5
C21 C21a H21ac 109.5
H21aa C21a H21ac 109.5
H21ab C21a H21ac 109.5
N8 C24 C25 126.93(19)
N8 C24 C29 114.12(18)
C25 C24 C29 118.94(18)
C26 C25 C24 118.9(2)
C26 C25 H25 120.5
C24 C25 H25 120.5
C25 C26 C27 121.6(2)
C25 C26 H26 119.2
C27 C26 H26 119.2
C28 C27 C26 120.2(2)
C28 C27 H27 119.9
C26 C27 H27 119.9
C27 C28 C29 118.83(19)
C27 C28 H28 120.6
C29 C28 H28 120.6
N7 C29 C28 127.01(18)
N7 C29 C24 111.54(17)
C28 C29 C24 121.45(19)
N6 C30 N5 118.47(19)
N6 C30 C31 121.9(2)
N5 C30 C31 119.6(2)
C32 C31 C30 120.7(2)
C32 C31 H31 119.6
C30 C31 H31 119.6
C31 C32 C33 119.1(2)
C31 C32 H32 120.4
C33 C32 H32 120.4
C34 C33 C32 118.5(2)
C34 C33 H33 120.8
C32 C33 H33 120.8
N5 C34 C33 123.2(2)
N5 C34 H34 118.4
C33 C34 H34 118.4

loop_
_geom_bond_atom_site_label_1
_geom_bond_atom_site_label_2
_geom_bond_distance
Cr1 N2 1.9189(17)
Cr1 N7 1.9191(17)
Cr1 N8 1.9269(17)
Cr1 N1 1.9403(18)
Cr1 N4 2.0278(18)
Cr1 N5 2.0294(17)
N1 C7 1.375(3)
N1 C1 1.428(3)
N2 N3 1.353(2)
N2 C12 1.385(3)
N3 C13 1.349(3)
N4 C17 1.347(3)
N4 C13 1.373(3)
N5 C34 1.352(3)
N5 C30 1.371(3)
N6 N7 1.339(2)
N6 C30 1.343(3)
N7 C29 1.393(3)
N8 C24 1.381(2)
N8 C18 1.427(2)
C1 C6 1.378(3)
C1 C2 1.381(3)
C2 C3 1.374(3)
C2 H2 0.9300
C3 C4 1.388(3)
C3 H3 0.9300
C4 C5 1.386(3)
C4 C4a 1.508(3)
C5 C6 1.388(3)
C5 H5 0.9300
C6 H6 0.9300
C4a H4aa 0.9600
C4a H4ab 0.9600
C4a H4ac 0.9600
C7 C8 1.406(3)
C7 C12 1.413(3)
C8 C9 1.381(3)
C8 H8 0.9300
C9 C10 1.403(3)
C9 H9 0.9300
C10 C11 1.384(3)
C10 H10 0.9300
C11 C12 1.398(3)
C11 H11 0.9300
C13 C14 1.415(3)
C14 C15 1.359(3)
C14 H14 0.9300
C15 C16 1.401(3)
C15 H15 0.9300
C16 C17 1.367(3)
C16 H16 0.9300
C17 H17 0.9300
C18 C23 1.383(3)
C18 C19 1.394(3)
C19 C20 1.389(3)
C19 H19 0.9300
C20 C21 1.392(3)
C20 H20 0.9300
C21 C22 1.387(3)
C21 C21a 1.508(3)
C22 C23 1.386(3)
C22 H22 0.9300
C23 H23 0.9300
C21a H21aa 0.9600
C21a H21ab 0.9600
C21a H21ac 0.9600
C24 C25 1.403(3)
C24 C29 1.406(3)
C25 C26 1.385(3)
C25 H25 0.9300
C26 C27 1.399(3)
C26 H26 0.9300
C27 C28 1.373(3)
C27 H27 0.9300
C28 C29 1.401(3)
C28 H28 0.9300
C30 C31 1.412(3)
C31 C32 1.359(3)
C31 H31 0.9300
C32 C33 1.405(3)
C32 H32 0.9300
C33 C34 1.373(3)
C33 H33 0.9300
C34 H34 0.9300
